data_4064301
loop_
_publ_author_name
'Koutsantonis, George A.'
'Schauer, Phil A.'
'Skelton, Brian W.'

_publ_section_title
;
 Thienyl-Substituted Allenylideneruthenium(II) Complexes: Synthesis,
 Spectroscopic Characterization, and Electrochemical Studies
;
_journal_issue 10
_journal_name_full Organometallics
_journal_page_first 2680
_journal_paper_doi 10.1021/om200030n
_journal_volume 30
_journal_year 2011
_chemical_formula_moiety 'C61 H48 Cl P4 Ru S2, F6 P'
_chemical_formula_sum 'C61 H48 Cl F6 P5 Ru S2'
_chemical_formula_weight 1250.48
_chemical_name_systematic
;
 ?
;
_space_group_IT_number 62
_symmetry_cell_setting orthorhombic
_symmetry_space_group_name_Hall '-P 2ac 2n'
_symmetry_space_group_name_H-M 'P n m a'
_atom_sites_solution_hydrogens geom
_atom_sites_solution_primary direct
_atom_sites_solution_secondary difmap
_audit_creation_date 2006-11-13T13:42:44-00:00
_audit_creation_method 'WinGX routine CIF_UPDATE'
_cell_angle_alpha 90
_cell_angle_beta 90
_cell_angle_gamma 90
_cell_formula_units_Z 4
_cell_length_a 17.632(2)
_cell_length_b 17.7540(10)
_cell_length_c 17.587(2)
_cell_measurement_reflns_used 56431
_cell_measurement_temperature 100(2)
_cell_measurement_theta_max 32.4986
_cell_measurement_theta_min 2.5679
_cell_volume 5505.4(9)
_computing_cell_refinement
;
        CrysAlis RED, Oxford Diffraction Ltd.,
        Version 1.171.31.5 (release 28-08-2006 CrysAlis171 .NET)
        (compiled Aug 28 2006,13:05:05)
;
_computing_data_collection
;
        CrysAlis CCD, Oxford Diffraction Ltd.,
        Version 1.171.31.5 (release 28-08-2006 CrysAlis171 .NET)
        (compiled Aug 28 2006,13:05:05)
;
_computing_data_reduction
;
        CrysAlis RED, Oxford Diffraction Ltd.,
        Version 1.171.31.5 (release 28-08-2006 CrysAlis171 .NET)
        (compiled Aug 28 2006,13:05:05)
;
_computing_molecular_graphics 'OrtepII (Johnson, C. K. (1976)'
_computing_publication_material 'WinGX Farrugia, L. J. (1999)'
_computing_structure_refinement 'SHELXL-97 (Sheldrick, 1997)'
_diffrn_ambient_temperature 100(2)
_diffrn_detector_area_resol_mean 16.0009
_diffrn_measured_fraction_theta_full 0.98
_diffrn_measured_fraction_theta_max 0.997
_diffrn_measurement_device_type
;
 Oxford Diffraction Xcalibur diffractometer
;
_diffrn_measurement_method '\w scans'
_diffrn_orient_matrix_UB_11 0.0131035671
_diffrn_orient_matrix_UB_12 0.0306719529
_diffrn_orient_matrix_UB_13 -0.0225948134
_diffrn_orient_matrix_UB_21 0.0067336648
_diffrn_orient_matrix_UB_22 0.0218391122
_diffrn_orient_matrix_UB_23 0.0330040436
_diffrn_orient_matrix_UB_31 0.0374914348
_diffrn_orient_matrix_UB_32 -0.0146825824
_diffrn_orient_matrix_UB_33 0.0019578607
_diffrn_radiation_monochromator graphite
_diffrn_radiation_type MoK\a
_diffrn_radiation_wavelength 0.71073
_diffrn_reflns_av_R_equivalents 0.052
_diffrn_reflns_av_unetI/netI 0.0489
_diffrn_reflns_limit_h_max 26
_diffrn_reflns_limit_h_min -26
_diffrn_reflns_limit_k_max 26
_diffrn_reflns_limit_k_min -26
_diffrn_reflns_limit_l_max 26
_diffrn_reflns_limit_l_min -26
_diffrn_reflns_number 199306
_diffrn_reflns_theta_full 32.00
_diffrn_reflns_theta_max 32.58
_diffrn_reflns_theta_min 2.58
_exptl_absorpt_coefficient_mu 0.616
_exptl_absorpt_correction_T_max 1
_exptl_absorpt_correction_T_min 0.94603
_exptl_absorpt_correction_type multi-scan
_exptl_absorpt_process_details
;
        CrysAlis RED, Oxford Diffraction Ltd.,
        Version 1.171.31.5 (release 28-08-2006 CrysAlis171 .NET)
        (compiled Aug 28 2006,13:05:05)
        Empirical absorption correction using spherical harmonics,
 implemented in SCALE3 ABSPACK scaling algorithm.
;
_exptl_crystal_colour dark_purple
_exptl_crystal_density_diffrn 1.509
_exptl_crystal_density_method 'not measured'
_exptl_crystal_description fragment
_exptl_crystal_F_000 2544
_exptl_crystal_size_max 0.4
_exptl_crystal_size_mid 0.3
_exptl_crystal_size_min 0.22
_refine_diff_density_max 4.273
_refine_diff_density_min -0.616
_refine_diff_density_rms 0.153
_refine_ls_extinction_method none
_refine_ls_goodness_of_fit_ref 1.139
_refine_ls_hydrogen_treatment constr
_refine_ls_matrix_type full
_refine_ls_number_parameters 373
_refine_ls_number_reflns 10107
_refine_ls_number_restraints 0
_refine_ls_restrained_S_all 1.139
_refine_ls_R_factor_all 0.0926
_refine_ls_R_factor_gt 0.0556
_refine_ls_shift/su_max 0.004
_refine_ls_shift/su_mean 0
_refine_ls_structure_factor_coef Fsqd
_refine_ls_weighting_details 'calc w=1/[\s^2^(Fo^2^)+(0.0942P)^2^+3.3817P] where P=(Fo^2^+2Fc^2^)/3'
_refine_ls_weighting_scheme calc
_refine_ls_wR_factor_gt 0.1388
_refine_ls_wR_factor_ref 0.1821
_reflns_number_gt 6456
_reflns_number_total 10107
_reflns_threshold_expression I>2sigma(I)
_cod_data_source_file om200030n_si_001.cif
_cod_data_source_block gk201
_cod_database_code 4064301

loop_
_symmetry_equiv_pos_as_xyz
'x, y, z'
'-x+1/2, -y, z+1/2'
'x+1/2, -y+1/2, -z+1/2'
'-x, y+1/2, -z'
'-x, -y, -z'
'x-1/2, y, -z-1/2'
'-x-1/2, y-1/2, z-1/2'
'x, -y-1/2, z'

loop_
_atom_site_label
_atom_site_type_symbol
_atom_site_fract_x
_atom_site_fract_y
_atom_site_fract_z
_atom_site_U_iso_or_equiv
_atom_site_adp_type
_atom_site_occupancy
_atom_site_symmetry_multiplicity
_atom_site_calc_flag
_atom_site_refinement_flags
Ru1 Ru 0.554067(17) 0.25 0.646182(16) 0.01912(10) Uani 1 2 d S
Cl1 Cl 0.64454(6) 0.25 0.75282(6) 0.0257(2) Uani 1 2 d S
P1 P 0.47093(4) 0.17179(4) 0.71991(4) 0.01985(15) Uani 1 1 d .
C111 C 0.39059(16) 0.12787(16) 0.67152(16) 0.0237(5) Uani 1 1 d .
C112 C 0.31824(16) 0.12832(17) 0.70223(17) 0.0285(6) Uani 1 1 d .
H112 H 0.3092 0.1524 0.7496 0.034 Uiso 1 1 calc R
C113 C 0.25861(19) 0.09352(19) 0.6639(2) 0.0360(7) Uani 1 1 d .
H113 H 0.209 0.094 0.6849 0.043 Uiso 1 1 calc R
C114 C 0.27206(18) 0.05797(19) 0.59450(19) 0.0338(7) Uani 1 1 d .
H114 H 0.2313 0.0346 0.5682 0.041 Uiso 1 1 calc R
C115 C 0.34413(18) 0.05641(17) 0.56368(19) 0.0314(6) Uani 1 1 d .
H115 H 0.353 0.0316 0.5166 0.038 Uiso 1 1 calc R
C116 C 0.40398(17) 0.09150(16) 0.60212(17) 0.0276(6) Uani 1 1 d .
H116 H 0.4536 0.0907 0.5812 0.033 Uiso 1 1 calc R
C121 C 0.50079(16) 0.10033(15) 0.78829(15) 0.0223(5) Uani 1 1 d .
C122 C 0.48497(17) 0.02425(16) 0.77602(17) 0.0280(6) Uani 1 1 d .
H122 H 0.4581 0.0096 0.7316 0.034 Uiso 1 1 calc R
C123 C 0.50800(19) -0.03049(18) 0.82781(19) 0.0332(7) Uani 1 1 d .
H123 H 0.4973 -0.0821 0.8184 0.04 Uiso 1 1 calc R
C124 C 0.54697(18) -0.00922(19) 0.8937(2) 0.0340(7) Uani 1 1 d .
H124 H 0.5625 -0.0463 0.9294 0.041 Uiso 1 1 calc R
C125 C 0.56271(19) 0.06597(19) 0.90660(18) 0.0336(7) Uani 1 1 d .
H125 H 0.5881 0.0806 0.9519 0.04 Uiso 1 1 calc R
C126 C 0.54170(18) 0.12040(18) 0.85370(16) 0.0290(6) Uani 1 1 d .
H126 H 0.5552 0.1716 0.8619 0.035 Uiso 1 1 calc R
C10 C 0.4335(2) 0.25 0.7777(2) 0.0232(8) Uani 1 2 d S
H10A H 0.3774 0.25 0.7798 0.028 Uiso 1 2 calc SR
H10B H 0.4544 0.25 0.8299 0.028 Uiso 1 2 calc SR
P2 P 0.64695(4) 0.32577(4) 0.58255(4) 0.02045(15) Uani 1 1 d .
C211 C 0.63773(16) 0.34915(15) 0.48177(16) 0.0239(5) Uani 1 1 d .
C212 C 0.70154(19) 0.34947(18) 0.43482(18) 0.0326(7) Uani 1 1 d .
H212 H 0.7496 0.3355 0.4549 0.039 Uiso 1 1 calc R
C213 C 0.6951(2) 0.37014(19) 0.35861(18) 0.0363(7) Uani 1 1 d .
H213 H 0.7388 0.3706 0.327 0.044 Uiso 1 1 calc R
C214 C 0.6257(2) 0.38989(18) 0.32920(19) 0.0358(7) Uani 1 1 d .
H214 H 0.6213 0.4028 0.277 0.043 Uiso 1 1 calc R
C215 C 0.56220(19) 0.39110(18) 0.37547(19) 0.0333(7) Uani 1 1 d .
H215 H 0.5146 0.406 0.3551 0.04 Uiso 1 1 calc R
C216 C 0.56774(17) 0.37060(18) 0.45162(18) 0.0296(6) Uani 1 1 d .
H216 H 0.5239 0.3712 0.4831 0.035 Uiso 1 1 calc R
C221 C 0.69002(16) 0.41162(15) 0.61960(16) 0.0230(5) Uani 1 1 d .
C222 C 0.76603(17) 0.42799(17) 0.60720(18) 0.0294(6) Uani 1 1 d .
H222 H 0.7984 0.3913 0.5849 0.035 Uiso 1 1 calc R
C223 C 0.79482(19) 0.49833(18) 0.6276(2) 0.0345(7) Uani 1 1 d .
H223 H 0.8468 0.5096 0.619 0.041 Uiso 1 1 calc R
C224 C 0.74808(19) 0.55157(18) 0.66020(19) 0.0334(7) Uani 1 1 d .
H224 H 0.7678 0.5996 0.6734 0.04 Uiso 1 1 calc R
C225 C 0.6723(2) 0.53520(17) 0.6737(2) 0.0354(7) Uani 1 1 d .
H225 H 0.6404 0.5717 0.6969 0.042 Uiso 1 1 calc R
C226 C 0.64310(18) 0.46570(17) 0.65344(18) 0.0298(6) Uani 1 1 d .
H226 H 0.5912 0.4547 0.6625 0.036 Uiso 1 1 calc R
C20 C 0.7183(2) 0.25 0.5848(2) 0.0231(7) Uani 1 2 d S
H20A H 0.7518 0.25 0.5396 0.028 Uiso 1 2 calc SR
H20B H 0.7489 0.25 0.632 0.028 Uiso 1 2 calc SR
C1 C 0.4833(2) 0.25 0.5667(2) 0.0211(7) Uani 1 2 d S
C2 C 0.4335(2) 0.25 0.5163(2) 0.0220(7) Uani 1 2 d S
C3 C 0.3801(2) 0.25 0.4622(2) 0.0285(8) Uani 1 2 d S
C4 C 0.2975(3) 0.25 0.4715(2) 0.0290(9) Uani 1 2 d S
C5 C 0.2629(2) 0.25 0.4008(3) 0.0312(9) Uani 1 2 d S
C6 C 0.3213(2) 0.25 0.3432(2) 0.0263(8) Uani 1 2 d S
C7 C 0.3916(3) 0.25 0.3782(3) 0.0292(8) Uani 1 2 d S
C8 C 0.4521(3) 0.25 0.3259(3) 0.0313(9) Uani 1 2 d S
H8 H 0.5041 0.25 0.3401 0.038 Uiso 1 2 calc SR
C9 C 0.4278(3) 0.25 0.2535(3) 0.0353(10) Uani 1 2 d S
H9 H 0.4607 0.25 0.2107 0.042 Uiso 1 2 calc SR
S10 S 0.32924(7) 0.25 0.24672(7) 0.0350(3) Uani 1 2 d S
S11 S 0.16619(7) 0.25 0.40837(8) 0.0411(3) Uani 1 2 d S
C1A C 0.2450(3) 0.25 0.5340(3) 0.0333(9) Uani 1 2 d S
H1A H 0.2586 0.25 0.5863 0.04 Uiso 1 2 calc SR
C1B C 0.1721(3) 0.25 0.5064(3) 0.0452(12) Uani 1 2 d S
H1B H 0.1287 0.25 0.5385 0.054 Uiso 1 2 calc SR
P0 P -0.06659(6) 0.25 0.47401(7) 0.0274(2) Uani 1 2 d S
F1 F -0.0004(2) 0.25 0.53359(19) 0.0685(11) Uani 1 2 d S
F2 F -0.02452(14) 0.31189(13) 0.42522(16) 0.0602(7) Uani 1 1 d .
F3 F -0.10972(15) 0.31254(15) 0.52273(16) 0.0657(7) Uani 1 1 d .
F4 F -0.1354(2) 0.25 0.4158(2) 0.0854(15) Uani 1 2 d S

loop_
_atom_site_aniso_label
_atom_site_aniso_U_11
_atom_site_aniso_U_22
_atom_site_aniso_U_33
_atom_site_aniso_U_23
_atom_site_aniso_U_13
_atom_site_aniso_U_12
Ru1 0.02263(17) 0.01481(15) 0.01991(16) 0 0.00053(11) 0
Cl1 0.0285(5) 0.0241(4) 0.0247(4) 0 -0.0028(4) 0
P1 0.0237(3) 0.0155(3) 0.0204(3) -0.0002(2) 0.0015(2) -0.0006(2)
C111 0.0267(13) 0.0209(12) 0.0233(13) 0.0019(10) -0.0021(10) -0.0015(10)
C112 0.0259(14) 0.0300(15) 0.0297(14) 0.0007(12) 0.0028(11) -0.0014(11)
C113 0.0285(15) 0.0314(17) 0.0480(19) 0.0011(14) 0.0030(14) -0.0030(13)
C114 0.0286(15) 0.0301(16) 0.0426(18) 0.0007(13) -0.0082(13) -0.0046(12)
C115 0.0342(16) 0.0263(14) 0.0338(15) -0.0058(12) -0.0024(12) -0.0034(12)
C116 0.0304(15) 0.0207(13) 0.0317(15) -0.0004(11) 0.0054(12) 0.0009(11)
C121 0.0229(12) 0.0193(12) 0.0247(12) 0.0032(10) 0.0059(10) 0.0015(10)
C122 0.0325(15) 0.0213(13) 0.0302(14) 0.0027(11) -0.0027(12) -0.0004(11)
C123 0.0378(17) 0.0210(14) 0.0408(17) 0.0069(12) -0.0015(14) 0.0009(12)
C124 0.0326(16) 0.0308(16) 0.0384(17) 0.0133(13) 0.0012(13) 0.0058(13)
C125 0.0403(18) 0.0339(17) 0.0265(15) 0.0076(12) -0.0068(12) -0.0042(14)
C126 0.0386(17) 0.0242(14) 0.0240(14) -0.0001(11) -0.0019(11) -0.0014(12)
C10 0.034(2) 0.0136(16) 0.0222(17) 0 0.0044(15) 0
P2 0.0225(3) 0.0158(3) 0.0230(3) -0.0006(2) 0.0014(3) -0.0003(2)
C211 0.0281(14) 0.0169(12) 0.0266(13) -0.0008(10) 0.0012(11) -0.0018(10)
C212 0.0360(16) 0.0300(15) 0.0317(15) 0.0093(12) 0.0057(13) 0.0097(13)
C213 0.0439(19) 0.0352(17) 0.0298(15) 0.0052(13) 0.0135(13) 0.0096(15)
C214 0.050(2) 0.0286(16) 0.0285(15) 0.0065(12) 0.0021(14) 0.0023(14)
C215 0.0382(17) 0.0275(15) 0.0341(16) 0.0096(13) -0.0034(13) -0.0005(13)
C216 0.0307(15) 0.0271(15) 0.0309(15) 0.0103(12) 0.0026(12) -0.0001(12)
C221 0.0260(13) 0.0170(12) 0.0262(13) 0.0007(10) -0.0026(11) -0.0016(10)
C222 0.0269(14) 0.0267(14) 0.0346(15) -0.0035(12) 0.0031(12) -0.0009(12)
C223 0.0319(16) 0.0299(16) 0.0416(17) 0.0015(13) -0.0028(13) -0.0091(13)
C224 0.0411(18) 0.0204(14) 0.0386(17) -0.0002(12) -0.0068(13) -0.0073(12)
C225 0.0435(18) 0.0215(14) 0.0410(17) -0.0071(13) 0.0018(15) -0.0019(13)
C226 0.0278(15) 0.0237(14) 0.0380(16) -0.0056(12) 0.0037(12) -0.0038(11)
C20 0.0226(18) 0.0184(17) 0.0284(19) 0 0.0007(15) 0
C1 0.0270(19) 0.0138(16) 0.0225(17) 0 0.0078(14) 0
C2 0.0246(18) 0.0197(17) 0.0219(17) 0 0.0028(14) 0
C3 0.029(2) 0.026(2) 0.030(2) 0 -0.0023(16) 0
C4 0.035(2) 0.0224(19) 0.029(2) 0 -0.0024(17) 0
C5 0.027(2) 0.028(2) 0.038(2) 0 -0.0064(18) 0
C6 0.031(2) 0.0187(18) 0.029(2) 0 -0.0064(16) 0
C7 0.032(2) 0.028(2) 0.028(2) 0 -0.0018(17) 0
C8 0.035(2) 0.030(2) 0.028(2) 0 0.0036(17) 0
C9 0.041(3) 0.035(2) 0.031(2) 0 0.0047(19) 0
S10 0.0412(6) 0.0352(6) 0.0285(5) 0 -0.0084(5) 0
S11 0.0262(5) 0.0411(7) 0.0560(8) 0 -0.0043(5) 0
C1A 0.030(2) 0.031(2) 0.039(2) 0 0.0073(18) 0
C1B 0.040(3) 0.041(3) 0.055(3) 0 0.007(2) 0
P0 0.0252(5) 0.0286(5) 0.0285(5) 0 0.0019(4) 0
F1 0.0433(18) 0.122(4) 0.0404(18) 0 -0.0148(15) 0
F2 0.0589(15) 0.0399(13) 0.0819(18) 0.0217(12) 0.0240(13) 0.0022(11)
F3 0.0534(14) 0.0623(16) 0.0814(19) -0.0237(14) 0.0235(13) 0.0093(12)
F4 0.046(2) 0.166(5) 0.044(2) 0 -0.0162(17) 0

loop_
_atom_type_symbol
_atom_type_description
_atom_type_scat_dispersion_real
_atom_type_scat_dispersion_imag
_atom_type_scat_source
C C 0.0033 0.0016 'International Tables Vol C Tables 4.2.6.8 and 6.1.1.4'
H H 0 0 'International Tables Vol C Tables 4.2.6.8 and 6.1.1.4'
S S 0.1246 0.1234 'International Tables Vol C Tables 4.2.6.8 and 6.1.1.4'
Ru Ru -1.2594 0.8363 'International Tables Vol C Tables 4.2.6.8 and 6.1.1.4'
P P 0.1023 0.0942 'International Tables Vol C Tables 4.2.6.8 and 6.1.1.4'
Cl Cl 0.1484 0.1585 'International Tables Vol C Tables 4.2.6.8 and 6.1.1.4'
F F 0.0171 0.0103 'International Tables Vol C Tables 4.2.6.8 and 6.1.1.4'

loop_
_geom_angle_atom_site_label_1
_geom_angle_atom_site_label_2
_geom_angle_atom_site_label_3
_geom_angle
_geom_angle_site_symmetry_1
_geom_angle_site_symmetry_3
C1 Ru1 P2 96.13(9) . .
C1 Ru1 P2 96.13(9) . 8_565
P2 Ru1 P2 68.29(3) . 8_565
C1 Ru1 P1 89.78(9) . 8_565
P2 Ru1 P1 110.18(2) . 8_565
P2 Ru1 P1 174.00(3) 8_565 8_565
C1 Ru1 P1 89.78(9) . .
P2 Ru1 P1 174.00(3) . .
P2 Ru1 P1 110.18(2) 8_565 .
P1 Ru1 P1 70.71(3) 8_565 .
C1 Ru1 Cl1 178.62(11) . .
P2 Ru1 Cl1 85.01(3) . .
P2 Ru1 Cl1 85.01(3) 8_565 .
P1 Ru1 Cl1 89.09(3) 8_565 .
P1 Ru1 Cl1 89.09(3) . .
C121 P1 C111 103.51(13) . .
C121 P1 C10 105.27(14) . .
C111 P1 C10 107.50(16) . .
C121 P1 Ru1 125.59(9) . .
C111 P1 Ru1 117.96(9) . .
C10 P1 Ru1 94.65(10) . .
C112 C111 C116 119.8(3) . .
C112 C111 P1 122.0(2) . .
C116 C111 P1 118.2(2) . .
C111 C112 C113 120.2(3) . .
C111 C112 H112 119.9 . .
C113 C112 H112 119.9 . .
C112 C113 C114 119.8(3) . .
C112 C113 H113 120.1 . .
C114 C113 H113 120.1 . .
C115 C114 C113 120.6(3) . .
C115 C114 H114 119.7 . .
C113 C114 H114 119.7 . .
C114 C115 C116 119.7(3) . .
C114 C115 H115 120.2 . .
C116 C115 H115 120.2 . .
C111 C116 C115 119.9(3) . .
C111 C116 H116 120 . .
C115 C116 H116 120 . .
C122 C121 C126 118.4(3) . .
C122 C121 P1 120.9(2) . .
C126 C121 P1 120.8(2) . .
C123 C122 C121 121.1(3) . .
C123 C122 H122 119.5 . .
C121 C122 H122 119.5 . .
C122 C123 C124 119.8(3) . .
C122 C123 H123 120.1 . .
C124 C123 H123 120.1 . .
C125 C124 C123 119.7(3) . .
C125 C124 H124 120.2 . .
C123 C124 H124 120.2 . .
C124 C125 C126 120.5(3) . .
C124 C125 H125 119.7 . .
C126 C125 H125 119.7 . .
C125 C126 C121 120.5(3) . .
C125 C126 H126 119.7 . .
C121 C126 H126 119.7 . .
P1 C10 P1 97.75(19) 8_565 .
P1 C10 H10A 112.2 8_565 .
P1 C10 H10A 112.2 . .
P1 C10 H10B 112.2 8_565 .
P1 C10 H10B 112.2 . .
H10A C10 H10B 109.8 . .
C221 P2 C211 101.17(13) . .
C221 P2 C20 108.55(13) . .
C211 P2 C20 104.34(16) . .
C221 P2 Ru1 125.94(10) . .
C211 P2 Ru1 121.30(9) . .
C20 P2 Ru1 92.68(10) . .
C212 C211 C216 119.1(3) . .
C212 C211 P2 120.2(2) . .
C216 C211 P2 120.6(2) . .
C213 C212 C211 120.3(3) . .
C213 C212 H212 119.9 . .
C211 C212 H212 119.9 . .
C214 C213 C212 120.1(3) . .
C214 C213 H213 119.9 . .
C212 C213 H213 119.9 . .
C213 C214 C215 120.2(3) . .
C213 C214 H214 119.9 . .
C215 C214 H214 119.9 . .
C214 C215 C216 120.3(3) . .
C214 C215 H215 119.8 . .
C216 C215 H215 119.8 . .
C215 C216 C211 119.9(3) . .
C215 C216 H216 120 . .
C211 C216 H216 120 . .
C222 C221 C226 119.6(3) . .
C222 C221 P2 121.4(2) . .
C226 C221 P2 118.6(2) . .
C221 C222 C223 119.9(3) . .
C221 C222 H222 120.1 . .
C223 C222 H222 120.1 . .
C224 C223 C222 120.2(3) . .
C224 C223 H223 119.9 . .
C222 C223 H223 119.9 . .
C223 C224 C225 120.2(3) . .
C223 C224 H224 119.9 . .
C225 C224 H224 119.9 . .
C226 C225 C224 120.0(3) . .
C226 C225 H225 120 . .
C224 C225 H225 120 . .
C225 C226 C221 120.1(3) . .
C225 C226 H226 120 . .
C221 C226 H226 120 . .
P2 C20 P2 93.79(18) 8_565 .
P2 C20 H20A 113 8_565 .
P2 C20 H20A 113 . .
P2 C20 H20B 113 8_565 .
P2 C20 H20B 113 . .
H20A C20 H20B 110.4 . .
C2 C1 Ru1 177.1(3) . .
C1 C2 C3 180.0(4) . .
C2 C3 C4 128.4(4) . .
C2 C3 C7 127.5(4) . .
C4 C3 C7 104.2(4) . .
C5 C4 C1A 113.8(4) . .
C5 C4 C3 109.7(4) . .
C1A C4 C3 136.4(4) . .
C4 C5 C6 108.4(4) . .
C4 C5 S11 111.6(4) . .
C6 C5 S11 139.9(3) . .
C7 C6 C5 109.0(4) . .
C7 C6 S10 111.7(3) . .
C5 C6 S10 139.3(3) . .
C6 C7 C8 112.8(4) . .
C6 C7 C3 108.6(4) . .
C8 C7 C3 138.6(4) . .
C9 C8 C7 112.2(4) . .
C9 C8 H8 123.9 . .
C7 C8 H8 123.9 . .
C8 C9 S10 112.5(4) . .
C8 C9 H9 123.7 . .
S10 C9 H9 123.7 . .
C6 S10 C9 90.8(2) . .
C5 S11 C1B 91.1(2) . .
C1B C1A C4 109.4(5) . .
C1B C1A H1A 125.3 . .
C4 C1A H1A 125.3 . .
C1A C1B S11 114.1(4) . .
C1A C1B H1B 123 . .
S11 C1B H1B 123 . .
F1 P0 F2 90.78(15) . 8_565
F1 P0 F2 90.78(15) . .
F2 P0 F2 88.2(2) 8_565 .
F1 P0 F4 178.2(2) . .
F2 P0 F4 90.51(16) 8_565 .
F2 P0 F4 90.51(16) . .
F1 P0 F3 89.76(15) . .
F2 P0 F3 179.46(18) 8_565 .
F2 P0 F3 91.81(14) . .
F4 P0 F3 88.95(16) . .
F1 P0 F3 89.76(15) . 8_565
F2 P0 F3 91.81(14) 8_565 8_565
F2 P0 F3 179.46(18) . 8_565
F4 P0 F3 88.95(16) . 8_565
F3 P0 F3 88.2(2) . 8_565

loop_
_geom_bond_atom_site_label_1
_geom_bond_atom_site_label_2
_geom_bond_distance
_geom_bond_site_symmetry_2
Ru1 C1 1.873(4) .
Ru1 P2 2.3967(7) .
Ru1 P2 2.3967(7) 8_565
Ru1 P1 2.3996(7) 8_565
Ru1 P1 2.3996(7) .
Ru1 Cl1 2.4621(10) .
P1 C121 1.826(3) .
P1 C111 1.827(3) .
P1 C10 1.843(3) .
C111 C112 1.385(4) .
C111 C116 1.401(4) .
C112 C113 1.394(4) .
C112 H112 0.95 .
C113 C114 1.394(5) .
C113 H113 0.95 .
C114 C115 1.382(4) .
C114 H114 0.95 .
C115 C116 1.400(4) .
C115 H115 0.95 .
C116 H116 0.95 .
C121 C122 1.396(4) .
C121 C126 1.404(4) .
C122 C123 1.392(4) .
C122 H122 0.95 .
C123 C124 1.399(5) .
C123 H123 0.95 .
C124 C125 1.382(5) .
C124 H124 0.95 .
C125 C126 1.392(4) .
C125 H125 0.95 .
C126 H126 0.95 .
C10 P1 1.843(3) 8_565
C10 H10A 0.99 .
C10 H10B 0.99 .
P2 C221 1.823(3) .
P2 C211 1.828(3) .
P2 C20 1.842(3) .
C211 C212 1.396(4) .
C211 C216 1.396(4) .
C212 C213 1.394(4) .
C212 H212 0.95 .
C213 C214 1.374(5) .
C213 H213 0.95 .
C214 C215 1.384(5) .
C214 H214 0.95 .
C215 C216 1.391(4) .
C215 H215 0.95 .
C216 H216 0.95 .
C221 C222 1.388(4) .
C221 C226 1.400(4) .
C222 C223 1.395(4) .
C222 H222 0.95 .
C223 C224 1.379(5) .
C223 H223 0.95 .
C224 C225 1.388(5) .
C224 H224 0.95 .
C225 C226 1.384(4) .
C225 H225 0.95 .
C226 H226 0.95 .
C20 P2 1.842(3) 8_565
C20 H20A 0.99 .
C20 H20B 0.99 .
C1 C2 1.249(6) .
C2 C3 1.338(6) .
C3 C4 1.466(6) .
C3 C7 1.492(6) .
C4 C5 1.385(6) .
C4 C1A 1.437(6) .
C5 C6 1.444(6) .
C5 S11 1.711(5) .
C6 C7 1.384(6) .
C6 S10 1.702(4) .
C7 C8 1.409(6) .
C8 C9 1.343(7) .
C8 H8 0.95 .
C9 S10 1.742(5) .
C9 H9 0.95 .
S11 C1B 1.728(6) .
C1A C1B 1.374(7) .
C1A H1A 0.95 .
C1B H1B 0.95 .
P0 F1 1.568(3) .
P0 F2 1.579(2) 8_565
P0 F2 1.579(2) .
P0 F4 1.587(4) .
P0 F3 1.596(2) .
P0 F3 1.596(2) 8_565
